data_1526131
loop_
_publ_author_name
'Gonzalez Gonzalez, J.C.'
'Landinez Tellez, D.A.'
'Albino Aguiar, J.'
'Bustamante Dominguez, A.'

_publ_section_title
;
 Structural refinement of (Y1-x Cax) Sr Ba Cu2.80 (P O4)0.20 Oy
;
_journal_name_full 'Physica C (Amsterdam)'
_journal_page_first 375
_journal_page_last 378
_journal_volume 354
_journal_year 2001
_chemical_formula_sum 'Ba Ca0.2 Cu2.8 O7.8 P0.2 Sr Y0.8'
_chemical_name_systematic '(Y0.8 Ca0.2) Sr Ba Cu2.8 (P O4)0.2 O7'
_space_group_IT_number 123
_symmetry_space_group_name_Hall '-P 4 2'
_symmetry_space_group_name_H-M 'P 4/m m m'
_cell_angle_alpha 90
_cell_angle_beta 90
_cell_angle_gamma 90
_cell_formula_units_Z 1
_cell_length_a 3.8334
_cell_length_b 3.8334
_cell_length_c 11.4783
_cell_volume 168.673
_citation_journal_id_ASTM PHYCE6
_cod_data_source_file GonzalezGonzalez_PHYCE6_2001_1858.cif
_cod_data_source_block Ba1Ca0.2Cu2.8O7.8P0.2Sr1Y0.8
_cod_original_cell_volume 168.6731
_cod_original_formula_sum 'Ba1 Ca0.2 Cu2.8 O7.8 P0.2 Sr1 Y0.8'
_cod_database_code 1526131

loop_
_symmetry_equiv_pos_as_xyz
x,y,z
-y,x,z
-x,-y,z
y,-x,z
x,-y,-z
y,x,-z
-x,y,-z
-y,-x,-z
-x,-y,-z
y,-x,-z
x,y,-z
-y,x,-z
-x,y,z
-y,-x,z
x,-y,z
y,x,z

loop_
_atom_site_label
_atom_site_type_symbol
_atom_site_fract_x
_atom_site_fract_y
_atom_site_fract_z
_atom_site_occupancy
_atom_site_U_iso_or_equiv
O2 O-2 0 0.5 0.3541 1 0.0
O3 O-2 0 0 0.1865 1 0.0
Cu1 Cu+2 0 0 0 0.8 0.0
O5 O-2 0 0.85773 0.12142 0.05 0.0
P1 P+5 0 0 0 0.2 0.0
O1 O-2 0 0.5 0 0.5 0.0
Cu2 Cu+2 0 0 0.3541 1 0.0
Ca1 Ca+2 0.5 0.5 0.5 0.2 0.0
Ba1 Ba+2 0.5 0.5 0.1865 0.5 0.0
Y1 Y+3 0.5 0.5 0.5 0.8 0.0
Sr1 Sr+2 0.5 0.5 0.1865 0.5 0.0
O4 O-2 0.36928 0.22005 0 0.05 0.0
